data_2234318
loop_
_publ_author_name
'Bhat, Mashooq A.'
'Abdel-Aziz, Hatem A.'
'Ghabbour, Hazem A.'
'Hemamalini, Madhukar'
'Fun, Hoong-Kun'

_publ_section_title
;
 (<i>E</i>)-2-(2,3-Dimethylanilino)-<i>N</i>'-[2-methyl-5-(prop-1-en-2-yl)cyclohex-2-enylidene]benzohydrazide
;
_journal_coeditor_code LH5424
_journal_issue 4
_journal_name_full 'Acta Crystallographica Section E'
_journal_page_first o1135
_journal_paper_doi 10.1107/S1600536812009087
_journal_volume 68
_journal_year 2012
_chemical_formula_iupac 'C25 H29 N3 O'
_chemical_formula_moiety 'C25 H29 N3 O'
_chemical_formula_sum 'C25 H29 N3 O'
_chemical_formula_weight 387.51
_chemical_name_systematic
;
(<i>E</i>)-2-(2,3-Dimethylanilino)-<i>N</i>'-[2-methyl-5-(prop-1-en-
2-yl)cyclohex-2-enylidene]benzohydrazide
;
_space_group_IT_number 19
_symmetry_cell_setting orthorhombic
_symmetry_space_group_name_Hall 'P 2ac 2ab'
_symmetry_space_group_name_H-M 'P 21 21 21'
_atom_sites_solution_hydrogens geom
_atom_sites_solution_primary direct
_atom_sites_solution_secondary difmap
_audit_creation_method SHELXL-97
_cell_angle_alpha 90.00
_cell_angle_beta 90.00
_cell_angle_gamma 90.00
_cell_formula_units_Z 8
_cell_length_a 9.0296(4)
_cell_length_b 18.0457(7)
_cell_length_c 27.4755(10)
_cell_measurement_reflns_used 6172
_cell_measurement_temperature 296(2)
_cell_measurement_theta_max 65.27
_cell_measurement_theta_min 2.45
_cell_volume 4477.0(3)
_computing_cell_refinement 'SAINT (Bruker, 2009)'
_computing_data_collection 'APEX2 (Bruker, 2009)'
_computing_data_reduction 'SAINT (Bruker, 2009)'
_computing_molecular_graphics 'SHELXTL (Sheldrick, 2008)'
_computing_publication_material 'SHELXTL (Sheldrick, 2008) and PLATON (Spek, 2009)'
_computing_structure_refinement 'SHELXTL (Sheldrick, 2008)'
_computing_structure_solution 'SHELXTL (Sheldrick, 2008)'
_diffrn_ambient_temperature 296(2)
_diffrn_measured_fraction_theta_full 0.952
_diffrn_measured_fraction_theta_max 0.953
_diffrn_measurement_device_type
;
Bruker SMART APEXII CCD area-detector
;
_diffrn_measurement_method '\f and \w scans'
_diffrn_radiation_monochromator graphite
_diffrn_radiation_source 'fine-focus sealed tube'
_diffrn_radiation_type CuK\a
_diffrn_radiation_wavelength 1.54178
_diffrn_reflns_av_R_equivalents 0.0268
_diffrn_reflns_av_sigmaI/netI 0.0367
_diffrn_reflns_limit_h_max 10
_diffrn_reflns_limit_h_min -8
_diffrn_reflns_limit_k_max 21
_diffrn_reflns_limit_k_min -12
_diffrn_reflns_limit_l_max 27
_diffrn_reflns_limit_l_min -33
_diffrn_reflns_number 17464
_diffrn_reflns_theta_full 69.73
_diffrn_reflns_theta_max 69.73
_diffrn_reflns_theta_min 2.93
_diffrn_standards_number 0
_exptl_absorpt_coefficient_mu 0.552
_exptl_absorpt_correction_T_max 0.9546
_exptl_absorpt_correction_T_min 0.0701
_exptl_absorpt_correction_type multi-scan
_exptl_absorpt_process_details '(SADABS; Bruker, 2009)'
_exptl_crystal_colour colourless
_exptl_crystal_density_diffrn 1.150
_exptl_crystal_density_method 'not measured'
_exptl_crystal_description plate
_exptl_crystal_F_000 1664
_exptl_crystal_size_max 10.28
_exptl_crystal_size_mid 0.28
_exptl_crystal_size_min 0.09
_refine_diff_density_max 0.132
_refine_diff_density_min -0.110
_refine_ls_abs_structure_details 'Flack, H. D. (1983). <i>Acta Cryst.</i> A<b>39</b>, 876--881.'
_refine_ls_abs_structure_Flack 0.4(4)
_refine_ls_extinction_method none
_refine_ls_goodness_of_fit_ref 1.033
_refine_ls_hydrogen_treatment constr
_refine_ls_matrix_type full
_refine_ls_number_parameters 531
_refine_ls_number_reflns 7599
_refine_ls_number_restraints 0
_refine_ls_restrained_S_all 1.033
_refine_ls_R_factor_all 0.0848
_refine_ls_R_factor_gt 0.0586
_refine_ls_shift/su_max_lt 0.001
_refine_ls_shift/su_mean 0.000
_refine_ls_structure_factor_coef Fsqd
_refine_ls_weighting_details 'calc w=1/[\s^2^(Fo^2^)+(0.0785P)^2^+0.1830P] where P=(Fo^2^+2Fc^2^)/3'
_refine_ls_weighting_scheme calc
_refine_ls_wR_factor_gt 0.1514
_refine_ls_wR_factor_ref 0.1673
_reflns_number_gt 5248
_reflns_number_total 7599
_reflns_threshold_expression I>2\s(I)
_cod_data_source_file lh5424.cif
_cod_data_source_block I
_cod_database_code 2234318
_cod_database_fobs_code 2234318

loop_
_symmetry_equiv_pos_as_xyz
'x, y, z'
'-x+1/2, -y, z+1/2'
'-x, y+1/2, -z+1/2'
'x+1/2, -y+1/2, -z'

loop_
_atom_site_type_symbol
_atom_site_label
_atom_site_fract_x
_atom_site_fract_y
_atom_site_fract_z
_atom_site_U_iso_or_equiv
_atom_site_adp_type
_atom_site_calc_flag
_atom_site_refinement_flags
_atom_site_occupancy
_atom_site_symmetry_multiplicity
O O1A 0.2413(3) 0.94820(14) 0.28577(7) 0.0736(7) Uani d . 1 1
N N1A 0.3747(3) 0.88060(15) 0.21179(8) 0.0664(7) Uani d . 1 1
N N2A 0.4546(3) 0.91235(16) 0.24990(8) 0.0675(7) Uani d . 1 1
H H2AB 0.5495 0.9087 0.2514 0.081 Uiso calc R 1 1
N N3A 0.2794(4) 0.9594(2) 0.38283(10) 0.1008(12) Uani d . 1 1
H H3AC 0.2101 0.9666 0.3619 0.121 Uiso calc R 1 1
C C1A 0.3585(4) 0.8031(2) 0.14399(11) 0.0736(10) Uani d . 1 1
C C2A 0.4237(5) 0.7575(2) 0.11367(12) 0.0910(13) Uani d . 1 1
H H2AA 0.3697 0.7423 0.0866 0.109 Uiso calc R 1 1
C C3A 0.5779(5) 0.7279(2) 0.11888(13) 0.0961(13) Uani d . 1 1
H H3AA 0.6469 0.7598 0.1018 0.115 Uiso calc R 1 1
H H3AB 0.5837 0.6788 0.1046 0.115 Uiso calc R 1 1
C C4A 0.6196(4) 0.72406(18) 0.17249(12) 0.0730(9) Uani d . 1 1
H H4AA 0.5503 0.6900 0.1884 0.088 Uiso calc R 1 1
C C5A 0.5956(4) 0.80113(18) 0.19480(12) 0.0781(10) Uani d . 1 1
H H5AA 0.6133 0.7985 0.2296 0.094 Uiso calc R 1 1
H H5AB 0.6672 0.8353 0.1810 0.094 Uiso calc R 1 1
C C6A 0.4416(4) 0.83090(18) 0.18604(10) 0.0650(9) Uani d . 1 1
C C7A 0.3777(4) 0.94886(17) 0.28411(10) 0.0619(8) Uani d . 1 1
C C8A 0.4679(4) 0.9879(2) 0.32151(12) 0.0722(10) Uani d . 1 1
C C9A 0.5983(4) 1.0215(2) 0.31003(14) 0.0842(11) Uani d . 1 1
H H9AA 0.6308 1.0214 0.2779 0.101 Uiso calc R 1 1
C C10A 0.6841(6) 1.0562(2) 0.34572(18) 0.1142(16) Uani d . 1 1
H H10A 0.7715 1.0803 0.3374 0.137 Uiso calc R 1 1
C C11A 0.6381(6) 1.0544(3) 0.39265(18) 0.122(2) Uani d . 1 1
H H11A 0.6965 1.0761 0.4166 0.146 Uiso calc R 1 1
C C12A 0.5076(6) 1.0213(3) 0.40553(15) 0.1101(17) Uani d . 1 1
H H12A 0.4788 1.0212 0.4380 0.132 Uiso calc R 1 1
C C13A 0.4167(5) 0.9875(2) 0.37067(12) 0.0828(12) Uani d . 1 1
C C15A 0.2381(5) 0.9205(2) 0.42506(12) 0.0924(14) Uani d . 1 1
C C16A 0.3442(6) 0.8805(3) 0.45099(14) 0.1184(19) Uani d . 1 1
H H16A 0.4438 0.8824 0.4425 0.142 Uiso calc R 1 1
C C17A 0.2956(8) 0.8376(3) 0.49022(17) 0.130(2) Uani d . 1 1
H H17A 0.3639 0.8098 0.5078 0.155 Uiso calc R 1 1
C C18A 0.1500(9) 0.8358(3) 0.50314(17) 0.133(2) Uani d . 1 1
H H18A 0.1205 0.8068 0.5294 0.160 Uiso calc R 1 1
C C19A 0.0454(8) 0.8764(3) 0.47784(15) 0.1158(18) Uani d . 1 1
C C20A 0.0899(5) 0.9205(2) 0.43834(13) 0.0904(12) Uani d . 1 1
C C21A 0.2037(5) 0.8302(2) 0.13614(13) 0.1015(14) Uani d . 1 1
H H21A 0.1631 0.8072 0.1076 0.152 Uiso calc R 1 1
H H21B 0.2045 0.8830 0.1319 0.152 Uiso calc R 1 1
H H21C 0.1440 0.8177 0.1639 0.152 Uiso calc R 1 1
C C22A 0.7733(5) 0.6955(2) 0.18154(16) 0.0936(13) Uani d . 1 1
C C23A 0.7884(6) 0.6531(3) 0.2257(2) 0.180(3) Uani d . 1 1
H H23A 0.8896 0.6379 0.2296 0.270 Uiso calc R 1 1
H H23B 0.7261 0.6100 0.2240 0.270 Uiso calc R 1 1
H H23C 0.7595 0.6830 0.2530 0.270 Uiso calc R 1 1
C C24A 0.8842(7) 0.7103(5) 0.1526(2) 0.229(4) Uani d . 1 1
H H24A 0.9899 0.6860 0.1562 0.275 Uiso d R 1 1
H H24B 0.8867 0.7160 0.1200 0.275 Uiso d R 1 1
C C25A -0.1157(7) 0.8735(3) 0.49329(17) 0.159(3) Uani d . 1 1
H H25A -0.1247 0.8442 0.5223 0.238 Uiso calc R 1 1
H H25B -0.1737 0.8516 0.4678 0.238 Uiso calc R 1 1
H H25C -0.1507 0.9228 0.4995 0.238 Uiso calc R 1 1
C C26A -0.0165(5) 0.9662(3) 0.41017(14) 0.1073(15) Uani d . 1 1
H H26A 0.0245 1.0146 0.4050 0.161 Uiso calc R 1 1
H H26B -0.1076 0.9704 0.4280 0.161 Uiso calc R 1 1
H H26C -0.0353 0.9431 0.3793 0.161 Uiso calc R 1 1
O O1B 0.7412(3) 0.96096(13) 0.20763(7) 0.0724(6) Uani d . 1 1
N N1B 0.8694(3) 0.88310(15) 0.27897(9) 0.0698(7) Uani d . 1 1
N N2B 0.9491(3) 0.91252(16) 0.24059(8) 0.0678(7) Uani d . 1 1
H H2BB 1.0424 0.9041 0.2378 0.081 Uiso calc R 1 1
N N3B 0.7821(3) 0.96889(18) 0.10927(9) 0.0841(9) Uani d . 1 1
H H3BC 0.7106 0.9812 0.1283 0.101 Uiso calc R 1 1
C C1B 0.8460(4) 0.7998(2) 0.34366(11) 0.0713(9) Uani d . 1 1
C C2B 0.9011(5) 0.7448(2) 0.36978(13) 0.0903(12) Uani d . 1 1
H H2BA 0.8418 0.7261 0.3946 0.108 Uiso calc R 1 1
C C3B 1.0496(5) 0.7098(2) 0.36318(14) 0.0930(13) Uani d . 1 1
H H3BA 1.0375 0.6621 0.3473 0.112 Uiso calc R 1 1
H H3BB 1.0937 0.7011 0.3949 0.112 Uiso calc R 1 1
C C4B 1.1538(4) 0.75777(19) 0.33295(12) 0.0740(9) Uani d . 1 1
H H4BA 1.1827 0.7998 0.3534 0.089 Uiso calc R 1 1
C C5B 1.0720(4) 0.78947(19) 0.28944(11) 0.0724(9) Uani d . 1 1
H H5BA 1.1368 0.8239 0.2727 0.087 Uiso calc R 1 1
H H5BB 1.0493 0.7495 0.2671 0.087 Uiso calc R 1 1
C C6B 0.9309(4) 0.82876(19) 0.30236(11) 0.0670(9) Uani d . 1 1
C C7B 0.8768(4) 0.95481(18) 0.20755(10) 0.0640(8) Uani d . 1 1
C C8B 0.9715(4) 0.99015(18) 0.16985(11) 0.0639(8) Uani d . 1 1
C C9B 1.1097(4) 1.01853(19) 0.18149(13) 0.0792(10) Uani d . 1 1
H H9BA 1.1428 1.0162 0.2135 0.095 Uiso calc R 1 1
C C10B 1.1990(5) 1.0501(2) 0.14666(15) 0.0911(12) Uani d . 1 1
H H10B 1.2905 1.0701 0.1550 0.109 Uiso calc R 1 1
C C11B 1.1505(5) 1.0517(2) 0.09901(15) 0.0945(13) Uani d . 1 1
H H11B 1.2109 1.0718 0.0750 0.113 Uiso calc R 1 1
C C12B 1.0164(5) 1.0243(2) 0.08696(13) 0.0856(12) Uani d . 1 1
H H12B 0.9860 1.0259 0.0546 0.103 Uiso calc R 1 1
C C13B 0.9222(5) 0.9935(2) 0.12170(11) 0.0733(10) Uani d . 1 1
C C15B 0.7459(4) 0.9258(2) 0.06847(10) 0.0733(10) Uani d . 1 1
C C16B 0.8528(5) 0.8825(2) 0.04525(11) 0.0933(14) Uani d . 1 1
H H16B 0.9509 0.8842 0.0554 0.112 Uiso calc R 1 1
C C17B 0.8119(6) 0.8375(3) 0.00722(13) 0.1074(16) Uani d . 1 1
H H17B 0.8826 0.8081 -0.0081 0.129 Uiso calc R 1 1
C C18B 0.6666(7) 0.8355(3) -0.00828(14) 0.1052(16) Uani d . 1 1
H H18B 0.6409 0.8048 -0.0341 0.126 Uiso calc R 1 1
C C19B 0.5590(6) 0.8780(2) 0.01349(12) 0.0891(12) Uani d . 1 1
C C20B 0.5990(5) 0.9243(2) 0.05283(11) 0.0782(10) Uani d . 1 1
C C21B 0.6965(4) 0.8320(2) 0.35377(13) 0.0942(12) Uani d . 1 1
H H21D 0.6567 0.8102 0.3829 0.141 Uiso calc R 1 1
H H21E 0.6316 0.8218 0.3269 0.141 Uiso calc R 1 1
H H21F 0.7051 0.8846 0.3580 0.141 Uiso calc R 1 1
C C22B 1.2935(5) 0.7160(2) 0.32092(16) 0.0924(12) Uani d . 1 1
C C23B 1.3893(7) 0.6953(4) 0.3598(2) 0.194(3) Uani d . 1 1
H H23D 1.4841 0.6813 0.3470 0.291 Uiso calc R 1 1
H H23E 1.3471 0.6542 0.3772 0.291 Uiso calc R 1 1
H H23F 1.4013 0.7365 0.3816 0.291 Uiso calc R 1 1
C C24B 1.3230(7) 0.6901(4) 0.27603(19) 0.191(3) Uani d . 1 1
H H24C 1.2857 0.7072 0.2426 0.229 Uiso d R 1 1
H H24D 1.4223 0.6670 0.2761 0.229 Uiso d R 1 1
C C25B 0.4013(6) 0.8752(3) -0.00426(16) 0.125(2) Uani d . 1 1
H H25D 0.3961 0.8458 -0.0333 0.187 Uiso calc R 1 1
H H25G 0.3675 0.9246 -0.0111 0.187 Uiso calc R 1 1
H H25E 0.3396 0.8535 0.0204 0.187 Uiso calc R 1 1
C C26B 0.4872(4) 0.9721(2) 0.07800(14) 0.0997(13) Uani d . 1 1
H H26D 0.5257 1.0215 0.0812 0.150 Uiso calc R 1 1
H H26E 0.4666 0.9522 0.1097 0.150 Uiso calc R 1 1
H H26F 0.3976 0.9734 0.0592 0.150 Uiso calc R 1 1

loop_
_atom_site_aniso_label
_atom_site_aniso_U_11
_atom_site_aniso_U_22
_atom_site_aniso_U_33
_atom_site_aniso_U_12
_atom_site_aniso_U_13
_atom_site_aniso_U_23
O1A 0.0700(18) 0.0877(18) 0.0632(12) 0.0027(13) -0.0034(11) -0.0075(11)
N1A 0.0782(19) 0.0627(17) 0.0584(13) -0.0030(15) -0.0032(13) -0.0049(13)
N2A 0.0708(19) 0.0670(19) 0.0649(14) -0.0004(14) -0.0046(12) -0.0146(13)
N3A 0.098(3) 0.145(3) 0.0598(16) 0.015(3) -0.0047(16) -0.0036(19)
C1A 0.092(3) 0.067(2) 0.0613(17) 0.001(2) -0.0129(17) -0.0092(16)
C2A 0.118(4) 0.087(3) 0.068(2) 0.006(3) -0.025(2) -0.0193(19)
C3A 0.123(4) 0.084(3) 0.081(2) 0.011(3) -0.007(2) -0.022(2)
C4A 0.086(3) 0.0542(19) 0.0786(19) -0.0020(17) -0.0021(18) -0.0001(16)
C5A 0.095(3) 0.059(2) 0.080(2) 0.0024(19) -0.0089(19) -0.0181(16)
C6A 0.078(2) 0.059(2) 0.0576(16) -0.0044(17) -0.0033(15) -0.0015(15)
C7A 0.070(2) 0.0554(19) 0.0604(16) 0.0051(16) -0.0064(15) -0.0033(14)
C8A 0.072(2) 0.068(2) 0.077(2) 0.0162(18) -0.0140(17) -0.0227(17)
C9A 0.074(3) 0.075(2) 0.104(3) 0.009(2) -0.009(2) -0.028(2)
C10A 0.100(3) 0.091(3) 0.152(4) 0.001(3) -0.028(3) -0.052(3)
C11A 0.116(4) 0.125(4) 0.124(4) 0.025(4) -0.038(3) -0.071(3)
C12A 0.121(4) 0.124(4) 0.085(3) 0.033(3) -0.022(3) -0.036(3)
C13A 0.086(3) 0.091(3) 0.072(2) 0.022(2) -0.0162(19) -0.0193(19)
C15A 0.138(4) 0.083(3) 0.0559(18) 0.024(3) -0.020(2) -0.0173(18)
C16A 0.171(5) 0.115(4) 0.069(2) 0.042(4) -0.015(3) -0.022(2)
C17A 0.199(7) 0.113(4) 0.077(3) 0.034(5) -0.020(4) -0.012(3)
C18A 0.228(8) 0.104(4) 0.067(3) 0.003(5) -0.018(4) 0.001(3)
C19A 0.172(6) 0.107(4) 0.069(2) -0.025(4) -0.004(3) -0.021(3)
C20A 0.115(4) 0.088(3) 0.068(2) -0.001(3) -0.002(2) -0.024(2)
C21A 0.109(4) 0.109(3) 0.087(3) 0.006(3) -0.021(2) -0.023(2)
C22A 0.109(4) 0.067(3) 0.106(3) 0.002(2) -0.011(3) -0.017(2)
C23A 0.143(5) 0.121(5) 0.276(8) -0.016(4) -0.075(5) 0.085(5)
C24A 0.099(5) 0.421(13) 0.167(6) 0.082(7) 0.018(4) 0.068(8)
C25A 0.197(7) 0.182(6) 0.098(3) -0.065(6) 0.015(4) -0.008(4)
C26A 0.108(4) 0.117(4) 0.097(3) 0.008(3) -0.007(2) -0.013(3)
O1B 0.0701(18) 0.0785(16) 0.0686(12) -0.0017(13) 0.0039(11) 0.0031(11)
N1B 0.082(2) 0.0648(18) 0.0626(14) -0.0070(16) 0.0047(13) 0.0073(13)
N2B 0.073(2) 0.0683(19) 0.0623(14) 0.0008(15) 0.0036(13) 0.0092(13)
N3B 0.081(2) 0.108(3) 0.0635(15) 0.0155(19) 0.0035(14) -0.0139(16)
C1B 0.080(2) 0.067(2) 0.0670(18) -0.0037(18) 0.0095(16) 0.0067(16)
C2B 0.104(3) 0.086(3) 0.081(2) -0.004(2) 0.027(2) 0.010(2)
C3B 0.102(3) 0.089(3) 0.088(2) 0.009(2) 0.022(2) 0.024(2)
C4B 0.086(3) 0.062(2) 0.0742(19) -0.0055(18) -0.0005(17) 0.0027(16)
C5B 0.077(2) 0.071(2) 0.0693(18) -0.0075(18) 0.0107(16) 0.0059(16)
C6B 0.080(2) 0.062(2) 0.0588(16) -0.0084(18) 0.0014(16) 0.0013(15)
C7B 0.076(3) 0.055(2) 0.0606(16) -0.0002(17) 0.0009(15) -0.0043(14)
C8B 0.072(2) 0.0546(19) 0.0650(17) 0.0072(15) 0.0078(15) 0.0021(15)
C9B 0.086(3) 0.066(2) 0.085(2) 0.003(2) 0.008(2) 0.0115(18)
C10B 0.077(3) 0.079(3) 0.117(3) -0.004(2) 0.016(2) 0.020(2)
C11B 0.098(3) 0.084(3) 0.101(3) 0.016(3) 0.034(2) 0.030(2)
C12B 0.098(3) 0.087(3) 0.071(2) 0.018(2) 0.017(2) 0.014(2)
C13B 0.086(3) 0.072(2) 0.0616(17) 0.015(2) 0.0103(17) 0.0042(16)
C15B 0.087(3) 0.082(3) 0.0509(15) 0.012(2) 0.0037(16) 0.0110(16)
C16B 0.118(4) 0.098(3) 0.0641(19) 0.034(3) 0.005(2) 0.003(2)
C17B 0.154(5) 0.098(3) 0.071(2) 0.019(3) 0.020(3) -0.012(2)
C18B 0.151(5) 0.100(3) 0.065(2) -0.017(3) 0.013(3) -0.007(2)
C19B 0.118(4) 0.087(3) 0.0628(19) -0.009(3) -0.001(2) 0.0129(19)
C20B 0.101(3) 0.070(2) 0.0643(18) 0.004(2) 0.0068(19) 0.0105(17)
C21B 0.091(3) 0.098(3) 0.094(2) 0.005(2) 0.031(2) 0.015(2)
C22B 0.094(3) 0.077(3) 0.106(3) 0.006(2) 0.011(2) 0.017(2)
C23B 0.138(6) 0.254(8) 0.190(6) 0.068(6) -0.049(5) -0.025(6)
C24B 0.199(6) 0.262(8) 0.113(4) 0.137(6) 0.021(4) 0.001(5)
C25B 0.138(5) 0.130(4) 0.107(3) -0.044(4) -0.024(3) 0.017(3)
C26B 0.088(3) 0.101(3) 0.110(3) 0.002(3) 0.004(2) 0.001(3)

loop_
_atom_type_symbol
_atom_type_description
_atom_type_scat_dispersion_real
_atom_type_scat_dispersion_imag
_atom_type_scat_source
C C 0.0181 0.0091 'International Tables Vol C Tables 4.2.6.8 and 6.1.1.4'
H H 0.0000 0.0000 'International Tables Vol C Tables 4.2.6.8 and 6.1.1.4'
N N 0.0311 0.0180 'International Tables Vol C Tables 4.2.6.8 and 6.1.1.4'
O O 0.0492 0.0322 'International Tables Vol C Tables 4.2.6.8 and 6.1.1.4'

loop_
_geom_angle_atom_site_label_1
_geom_angle_atom_site_label_2
_geom_angle_atom_site_label_3
_geom_angle
C6A N1A N2A 117.1(3)
C7A N2A N1A 117.4(3)
C7A N2A H2AB 121.3
N1A N2A H2AB 121.3
C13A N3A C15A 128.4(4)
C13A N3A H3AC 115.8
C15A N3A H3AC 115.8
C2A C1A C6A 119.1(4)
C2A C1A C21A 122.2(3)
C6A C1A C21A 118.7(3)
C1A C2A C3A 125.5(4)
C1A C2A H2AA 117.2
C3A C2A H2AA 117.2
C2A C3A C4A 109.8(3)
C2A C3A H3AA 109.7
C4A C3A H3AA 109.7
C2A C3A H3AB 109.7
C4A C3A H3AB 109.7
H3AA C3A H3AB 108.2
C22A C4A C3A 113.8(3)
C22A C4A C5A 112.0(3)
C3A C4A C5A 108.1(3)
C22A C4A H4AA 107.5
C3A C4A H4AA 107.5
C5A C4A H4AA 107.5
C6A C5A C4A 112.9(3)
C6A C5A H5AA 109.0
C4A C5A H5AA 109.0
C6A C5A H5AB 109.0
C4A C5A H5AB 109.0
H5AA C5A H5AB 107.8
N1A C6A C1A 115.5(3)
N1A C6A C5A 126.1(3)
C1A C6A C5A 118.4(3)
O1A C7A N2A 122.6(3)
O1A C7A C8A 121.7(3)
N2A C7A C8A 115.7(3)
C9A C8A C13A 120.1(3)
C9A C8A C7A 121.6(3)
C13A C8A C7A 118.3(4)
C8A C9A C10A 121.1(4)
C8A C9A H9AA 119.5
C10A C9A H9AA 119.5
C11A C10A C9A 119.1(5)
C11A C10A H10A 120.4
C9A C10A H10A 120.4
C10A C11A C12A 121.4(4)
C10A C11A H11A 119.3
C12A C11A H11A 119.3
C11A C12A C13A 121.2(4)
C11A C12A H12A 119.4
C13A C12A H12A 119.4
N3A C13A C12A 121.4(4)
N3A C13A C8A 121.5(3)
C12A C13A C8A 117.0(4)
C20A C15A C16A 121.9(4)
C20A C15A N3A 118.2(4)
C16A C15A N3A 119.8(5)
C15A C16A C17A 117.7(6)
C15A C16A H16A 121.2
C17A C16A H16A 121.2
C18A C17A C16A 121.1(6)
C18A C17A H17A 119.4
C16A C17A H17A 119.4
C17A C18A C19A 121.0(6)
C17A C18A H18A 119.5
C19A C18A H18A 119.5
C18A C19A C20A 119.5(6)
C18A C19A C25A 119.8(5)
C20A C19A C25A 120.7(6)
C15A C20A C19A 118.7(5)
C15A C20A C26A 119.2(4)
C19A C20A C26A 122.2(5)
C1A C21A H21A 109.5
C1A C21A H21B 109.5
H21A C21A H21B 109.5
C1A C21A H21C 109.5
H21A C21A H21C 109.5
H21B C21A H21C 109.5
C24A C22A C23A 123.3(5)
C24A C22A C4A 122.6(5)
C23A C22A C4A 114.1(4)
C22A C23A H23A 109.5
C22A C23A H23B 109.5
H23A C23A H23B 109.5
C22A C23A H23C 109.5
H23A C23A H23C 109.5
H23B C23A H23C 109.5
C22A C24A H24A 123.5
C22A C24A H24B 130.3
H24A C24A H24B 96.7
C19A C25A H25A 109.5
C19A C25A H25B 109.5
H25A C25A H25B 109.5
C19A C25A H25C 109.5
H25A C25A H25C 109.5
H25B C25A H25C 109.5
C20A C26A H26A 109.5
C20A C26A H26B 109.5
H26A C26A H26B 109.5
C20A C26A H26C 109.5
H26A C26A H26C 109.5
H26B C26A H26C 109.5
C6B N1B N2B 116.4(3)
C7B N2B N1B 118.5(3)
C7B N2B H2BB 120.8
N1B N2B H2BB 120.8
C13B N3B C15B 126.0(3)
C13B N3B H3BC 117.0
C15B N3B H3BC 117.0
C2B C1B C6B 119.4(4)
C2B C1B C21B 122.0(3)
C6B C1B C21B 118.5(3)
C1B C2B C3B 126.1(3)
C1B C2B H2BA 116.9
C3B C2B H2BA 116.9
C2B C3B C4B 112.3(3)
C2B C3B H3BA 109.1
C4B C3B H3BA 109.1
C2B C3B H3BB 109.1
C4B C3B H3BB 109.1
H3BA C3B H3BB 107.9
C22B C4B C5B 115.1(3)
C22B C4B C3B 110.6(3)
C5B C4B C3B 110.1(3)
C22B C4B H4BA 106.9
C5B C4B H4BA 106.9
C3B C4B H4BA 106.9
C6B C5B C4B 113.9(3)
C6B C5B H5BA 108.8
C4B C5B H5BA 108.8
C6B C5B H5BB 108.8
C4B C5B H5BB 108.8
H5BA C5B H5BB 107.7
N1B C6B C1B 115.4(3)
N1B C6B C5B 127.1(3)
C1B C6B C5B 117.3(3)
O1B C7B N2B 122.0(3)
O1B C7B C8B 122.4(3)
N2B C7B C8B 115.6(3)
C9B C8B C13B 119.3(3)
C9B C8B C7B 121.0(3)
C13B C8B C7B 119.7(3)
C10B C9B C8B 121.4(4)
C10B C9B H9BA 119.3
C8B C9B H9BA 119.3
C9B C10B C11B 118.9(4)
C9B C10B H10B 120.6
C11B C10B H10B 120.6
C12B C11B C10B 120.6(4)
C12B C11B H11B 119.7
C10B C11B H11B 119.7
C11B C12B C13B 121.7(4)
C11B C12B H12B 119.1
C13B C12B H12B 119.1
N3B C13B C12B 121.1(3)
N3B C13B C8B 120.7(3)
C12B C13B C8B 118.1(4)
C20B C15B C16B 120.4(4)
C20B C15B N3B 118.6(3)
C16B C15B N3B 120.9(3)
C17B C16B C15B 119.5(4)
C17B C16B H16B 120.2
C15B C16B H16B 120.2
C16B C17B C18B 120.3(5)
C16B C17B H17B 119.8
C18B C17B H17B 119.8
C19B C18B C17B 121.6(4)
C19B C18B H18B 119.2
C17B C18B H18B 119.2
C18B C19B C20B 118.8(5)
C18B C19B C25B 120.6(4)
C20B C19B C25B 120.6(5)
C15B C20B C19B 119.3(4)
C15B C20B C26B 119.2(3)
C19B C20B C26B 121.5(4)
C1B C21B H21D 109.5
C1B C21B H21E 109.5
H21D C21B H21E 109.5
C1B C21B H21F 109.5
H21D C21B H21F 109.5
H21E C21B H21F 109.5
C24B C22B C23B 118.5(5)
C24B C22B C4B 122.7(4)
C23B C22B C4B 118.3(4)
C22B C23B H23D 109.5
C22B C23B H23E 109.5
H23D C23B H23E 109.5
C22B C23B H23F 109.5
H23D C23B H23F 109.5
H23E C23B H23F 109.5
C22B C24B H24C 130.6
C22B C24B H24D 108.9
H24C C24B H24D 115.2
C19B C25B H25D 109.5
C19B C25B H25G 109.5
H25D C25B H25G 109.5
C19B C25B H25E 109.5
H25D C25B H25E 109.5
H25G C25B H25E 109.5
C20B C26B H26D 109.5
C20B C26B H26E 109.5
H26D C26B H26E 109.5
C20B C26B H26F 109.5
H26D C26B H26F 109.5
H26E C26B H26F 109.5

loop_
_geom_bond_atom_site_label_1
_geom_bond_atom_site_label_2
_geom_bond_distance
O1A C7A 1.232(4)
N1A C6A 1.292(4)
N1A N2A 1.394(3)
N2A C7A 1.342(4)
N2A H2AB 0.8600
N3A C13A 1.381(5)
N3A C15A 1.406(5)
N3A H3AC 0.8600
C1A C2A 1.311(5)
C1A C6A 1.466(4)
C1A C21A 1.496(5)
C2A C3A 1.499(6)
C2A H2AA 0.9300
C3A C4A 1.522(5)
C3A H3AA 0.9700
C3A H3AB 0.9700
C4A C22A 1.501(5)
C4A C5A 1.535(4)
C4A H4AA 0.9800
C5A C6A 1.510(5)
C5A H5AA 0.9700
C5A H5AB 0.9700
C7A C8A 1.489(4)
C8A C9A 1.361(5)
C8A C13A 1.428(5)
C9A C10A 1.398(5)
C9A H9AA 0.9300
C10A C11A 1.355(6)
C10A H10A 0.9300
C11A C12A 1.367(7)
C11A H11A 0.9300
C12A C13A 1.401(5)
C12A H12A 0.9300
C15A C20A 1.387(6)
C15A C16A 1.395(6)
C16A C17A 1.398(7)
C16A H16A 0.9300
C17A C18A 1.362(8)
C17A H17A 0.9300
C18A C19A 1.384(7)
C18A H18A 0.9300
C19A C20A 1.404(6)
C19A C25A 1.516(7)
C20A C26A 1.484(5)
C21A H21A 0.9600
C21A H21B 0.9600
C21A H21C 0.9600
C22A C24A 1.305(7)
C22A C23A 1.443(6)
C23A H23A 0.9600
C23A H23B 0.9600
C23A H23C 0.9600
C24A H24A 1.0556
C24A H24B 0.9026
C25A H25A 0.9600
C25A H25B 0.9600
C25A H25C 0.9600
C26A H26A 0.9600
C26A H26B 0.9600
C26A H26C 0.9600
O1B C7B 1.230(4)
N1B C6B 1.297(4)
N1B N2B 1.383(3)
N2B C7B 1.354(4)
N2B H2BB 0.8600
N3B C13B 1.383(5)
N3B C15B 1.403(4)
N3B H3BC 0.8600
C1B C2B 1.323(5)
C1B C6B 1.466(4)
C1B C21B 1.496(5)
C2B C3B 1.494(5)
C2B H2BA 0.9300
C3B C4B 1.525(5)
C3B H3BA 0.9700
C3B H3BB 0.9700
C4B C22B 1.506(5)
C4B C5B 1.517(4)
C4B H4BA 0.9800
C5B C6B 1.501(5)
C5B H5BA 0.9700
C5B H5BB 0.9700
C7B C8B 1.487(4)
C8B C9B 1.387(5)
C8B C13B 1.397(4)
C9B C10B 1.375(5)
C9B H9BA 0.9300
C10B C11B 1.381(5)
C10B H10B 0.9300
C11B C12B 1.349(5)
C11B H11B 0.9300
C12B C13B 1.394(5)
C12B H12B 0.9300
C15B C20B 1.394(5)
C15B C16B 1.396(5)
C16B C17B 1.374(5)
C16B H16B 0.9300
C17B C18B 1.380(7)
C17B H17B 0.9300
C18B C19B 1.374(6)
C18B H18B 0.9300
C19B C20B 1.414(5)
C19B C25B 1.506(6)
C20B C26B 1.497(5)
C21B H21D 0.9600
C21B H21E 0.9600
C21B H21F 0.9600
C22B C24B 1.346(6)
C22B C23B 1.425(6)
C23B H23D 0.9600
C23B H23E 0.9600
C23B H23F 0.9600
C24B H24C 1.0268
C24B H24D 0.9881
C25B H25D 0.9600
C25B H25G 0.9600
C25B H25E 0.9600
C26B H26D 0.9600
C26B H26E 0.9600
C26B H26F 0.9600

loop_
_geom_hbond_atom_site_label_D
_geom_hbond_atom_site_label_H
_geom_hbond_atom_site_label_A
_geom_hbond_site_symmetry_A
_geom_hbond_distance_DH
_geom_hbond_distance_HA
_geom_hbond_distance_DA
_geom_hbond_angle_DHA
_geom_hbond_publ_flag
N2A H2AB O1B . 0.8600 2.3100 2.969(4) 134.00 yes
N3A H3AC O1A . 0.8600 2.1400 2.697(3) 122.00 yes
N2B H2BB O1A 1_655 0.8600 2.3600 2.986(4) 130.00 yes
C5A H5AB O1B . 0.9700 2.4700 3.189(4) 130.00 yes
C9A H9AA O1B . 0.9300 2.4300 3.282(4) 152.00 yes
C5B H5BA O1A 1_655 0.9700 2.4600 3.248(4) 138.00 yes
C9B H9BA O1A 1_655 0.9300 2.5000 3.352(4) 153.00 yes

loop_
_geom_torsion_atom_site_label_1
_geom_torsion_atom_site_label_2
_geom_torsion_atom_site_label_3
_geom_torsion_atom_site_label_4
_geom_torsion
C6A N1A N2A C7A -163.2(3)
C6A C1A C2A C3A 2.4(6)
C21A C1A C2A C3A -179.9(4)
C1A C2A C3A C4A 28.6(6)
C2A C3A C4A C22A -179.5(3)
C2A C3A C4A C5A -54.3(4)
C22A C4A C5A C6A 179.9(3)
C3A C4A C5A C6A 53.7(4)
N2A N1A C6A C1A -175.3(3)
N2A N1A C6A C5A 3.2(5)
C2A C1A C6A N1A 174.1(3)
C21A C1A C6A N1A -3.7(5)
C2A C1A C6A C5A -4.6(5)
C21A C1A C6A C5A 177.7(3)
C4A C5A C6A N1A 156.9(3)
C4A C5A C6A C1A -24.7(5)
N1A N2A C7A O1A 8.1(5)
N1A N2A C7A C8A -174.4(3)
O1A C7A C8A C9A -146.1(4)
N2A C7A C8A C9A 36.4(5)
O1A C7A C8A C13A 35.8(5)
N2A C7A C8A C13A -141.7(3)
C13A C8A C9A C10A -0.2(6)
C7A C8A C9A C10A -178.2(3)
C8A C9A C10A C11A 1.9(7)
C9A C10A C11A C12A -2.0(8)
C10A C11A C12A C13A 0.4(8)
C15A N3A C13A C12A -39.7(7)
C15A N3A C13A C8A 144.6(4)
C11A C12A C13A N3A -174.6(4)
C11A C12A C13A C8A 1.3(7)
C9A C8A C13A N3A 174.5(4)
C7A C8A C13A N3A -7.4(6)
C9A C8A C13A C12A -1.4(6)
C7A C8A C13A C12A 176.7(4)
C13A N3A C15A C20A 157.1(4)
C13A N3A C15A C16A -25.8(6)
C20A C15A C16A C17A 2.4(6)
N3A C15A C16A C17A -174.6(4)
C15A C16A C17A C18A -1.0(8)
C16A C17A C18A C19A 0.0(9)
C17A C18A C19A C20A -0.2(8)
C17A C18A C19A C25A -179.7(6)
C16A C15A C20A C19A -2.7(6)
N3A C15A C20A C19A 174.4(3)
C16A C15A C20A C26A 177.9(4)
N3A C15A C20A C26A -5.1(6)
C18A C19A C20A C15A 1.5(6)
C25A C19A C20A C15A -179.0(4)
C18A C19A C20A C26A -179.1(4)
C25A C19A C20A C26A 0.4(7)
C3A C4A C22A C24A 35.6(7)
C5A C4A C22A C24A -87.4(7)
C3A C4A C22A C23A -146.6(4)
C5A C4A C22A C23A 90.4(5)
C6B N1B N2B C7B 162.9(3)
C6B C1B C2B C3B 3.4(6)
C21B C1B C2B C3B -178.9(4)
C1B C2B C3B C4B 17.1(6)
C2B C3B C4B C22B -171.6(4)
C2B C3B C4B C5B -43.4(5)
C22B C4B C5B C6B 178.2(3)
C3B C4B C5B C6B 52.5(4)
N2B N1B C6B C1B 178.5(3)
N2B N1B C6B C5B -6.4(5)
C2B C1B C6B N1B -179.5(3)
C21B C1B C6B N1B 2.8(5)
C2B C1B C6B C5B 4.9(5)
C21B C1B C6B C5B -172.8(3)
C4B C5B C6B N1B 151.3(3)
C4B C5B C6B C1B -33.7(4)
N1B N2B C7B O1B -8.2(5)
N1B N2B C7B C8B 174.7(3)
O1B C7B C8B C9B 144.2(4)
N2B C7B C8B C9B -38.7(5)
O1B C7B C8B C13B -37.3(5)
N2B C7B C8B C13B 139.8(3)
C13B C8B C9B C10B 0.3(6)
C7B C8B C9B C10B 178.8(3)
C8B C9B C10B C11B -1.6(6)
C9B C10B C11B C12B 1.5(6)
C10B C11B C12B C13B -0.1(7)
C15B N3B C13B C12B 45.2(6)
C15B N3B C13B C8B -136.8(4)
C11B C12B C13B N3B 176.8(4)
C11B C12B C13B C8B -1.3(6)
C9B C8B C13B N3B -176.9(3)
C7B C8B C13B N3B 4.5(5)
C9B C8B C13B C12B 1.2(5)
C7B C8B C13B C12B -177.4(3)
C13B N3B C15B C20B -160.8(3)
C13B N3B C15B C16B 22.1(6)
C20B C15B C16B C17B -1.0(6)
N3B C15B C16B C17B 176.1(4)
C15B C16B C17B C18B 0.7(7)
C16B C17B C18B C19B -0.1(8)
C17B C18B C19B C20B -0.2(7)
C17B C18B C19B C25B 179.7(4)
C16B C15B C20B C19B 0.7(5)
N3B C15B C20B C19B -176.5(3)
C16B C15B C20B C26B -179.1(3)
N3B C15B C20B C26B 3.7(5)
C18B C19B C20B C15B -0.1(6)
C25B C19B C20B C15B -180.0(4)
C18B C19B C20B C26B 179.7(4)
C25B C19B C20B C26B -0.2(6)
C5B C4B C22B C24B -18.2(7)
C3B C4B C22B C24B 107.3(6)
C5B C4B C22B C23B 169.7(5)
C3B C4B C22B C23B -64.9(6)

loop_
_cod_related_entry_id
_cod_related_entry_database
_cod_related_entry_code
1 ChemSpider 30657617
